data_4087709
loop_
_publ_author_name
'Nesbit, Mark A.'
'Suess, Daniel L. M.'
'Peters, Jonas C.'

_publ_section_title
;
 E--H Bond Activations and Hydrosilylation Catalysis with Iron and Cobalt
 Metalloboranes
;
_journal_issue 19
_journal_name_full Organometallics
_journal_page_first 4741
_journal_paper_doi 10.1021/acs.organomet.5b00530
_journal_volume 34
_journal_year 2015
_chemical_formula_moiety 'C36 H47 B Fe P2 S'
_chemical_formula_sum 'C36 H47 B Fe P2 S'
_chemical_formula_weight 640.39
_space_group_crystal_system monoclinic
_space_group_IT_number 14
_space_group_name_Hall '-P 2yn'
_space_group_name_H-M_alt 'P 1 21/n 1'
_atom_sites_solution_hydrogens mixed
_audit_creation_date 2015-06-11
_audit_creation_method
;
Olex2 1.2
(compiled 2015.01.26 svn.r3150 for OlexSys, GUI svn.r4998)
;
_cell_angle_alpha 90
_cell_angle_beta 110.525(5)
_cell_angle_gamma 90
_cell_formula_units_Z 4
_cell_length_a 11.5444(9)
_cell_length_b 19.5804(15)
_cell_length_c 16.0331(13)
_cell_measurement_reflns_used 9982
_cell_measurement_temperature 100(2)
_cell_measurement_theta_max 27.72
_cell_measurement_theta_min 2.48
_cell_volume 3394.1(5)
_computing_molecular_graphics 'Olex2 (Dolomanov et al., 2009)'
_computing_publication_material 'Olex2 (Dolomanov et al., 2009)'
_computing_structure_refinement 'ShelXL (Sheldrick, 2008)'
_diffrn_ambient_temperature 99.99
_diffrn_measured_fraction_theta_full 1.000
_diffrn_measured_fraction_theta_max 0.953
_diffrn_measurement_device_type 'Bruker APEX-II CCD'
_diffrn_radiation_type MoK\a
_diffrn_radiation_wavelength 0.71073
_diffrn_reflns_av_R_equivalents 0.0877
_diffrn_reflns_av_unetI/netI 0.0558
_diffrn_reflns_Laue_measured_fraction_full 1.000
_diffrn_reflns_Laue_measured_fraction_max 0.953
_diffrn_reflns_limit_h_max 17
_diffrn_reflns_limit_h_min -17
_diffrn_reflns_limit_k_max 29
_diffrn_reflns_limit_k_min -29
_diffrn_reflns_limit_l_max 24
_diffrn_reflns_limit_l_min -23
_diffrn_reflns_number 115232
_diffrn_reflns_point_group_measured_fraction_full 1.000
_diffrn_reflns_point_group_measured_fraction_max 0.953
_diffrn_reflns_theta_full 26.000
_diffrn_reflns_theta_max 32.349
_diffrn_reflns_theta_min 1.709
_exptl_absorpt_coefficient_mu 0.624
_exptl_absorpt_correction_T_max 0.7464
_exptl_absorpt_correction_T_min 0.6873
_exptl_absorpt_correction_type &#x0091;multi-scan&#x0092;
_exptl_crystal_colour &#x0091;orange&#x0092;
_exptl_crystal_density_diffrn 1.253
_exptl_crystal_description &#x0091;block&#x0092;
_exptl_crystal_F_000 1360
_refine_diff_density_max 1.341
_refine_diff_density_min -0.420
_refine_diff_density_rms 0.082
_refine_ls_extinction_method none
_refine_ls_goodness_of_fit_ref 1.033
_refine_ls_hydrogen_treatment mixed
_refine_ls_matrix_type full
_refine_ls_number_parameters 381
_refine_ls_number_reflns 11573
_refine_ls_number_restraints 1
_refine_ls_restrained_S_all 1.036
_refine_ls_R_factor_all 0.0810
_refine_ls_R_factor_gt 0.0451
_refine_ls_shift/su_max 0.001
_refine_ls_shift/su_mean 0.000
_refine_ls_structure_factor_coef Fsqd
_refine_ls_weighting_details
;
 w=1/[\s^2^(Fo^2^)+(0.0451P)^2^+2.1301P]
 where P=(Fo^2^+2Fc^2^)/3
;
_refine_ls_weighting_scheme calc
_refine_ls_wR_factor_gt 0.0961
_refine_ls_wR_factor_ref 0.1097
_reflns_Friedel_coverage 0.000
_reflns_number_gt 8206
_reflns_number_total 11573
_reflns_threshold_expression 'I > 2\s(I)'
_cod_data_source_file om5b00530_si_002.cif
_cod_data_source_block compound1b
_cod_database_code 4087709
_shelxl_version_number 2013-2
_shelx_space_group_comment
;
The symmetry employed for this shelxl refinement is uniquely defined
by the following loop, which should always be used as a source of
symmetry information in preference to the above space-group names.
They are only intended as comments.
;
_olex2_refinement_description
;
1. Fixed Uiso
 At 1.2 times of:
  All B(H) groups, All C(H) groups
 At 1.5 times of:
  All C(H,H,H) groups
2. Restrained distances
 B1-H1
 1.12 with sigma of 0.02
3.a Ternary CH refined with riding coordinates:
 C16(H16), C13(H13), C31(H31), C34(H34)
3.b Aromatic/amide H refined with riding coordinates:
 C6(H6), C2(H2), C4(H4), C5(H5), C3(H3), C11(H11), C20(H20), C26(H26),
 C10(H10), C21(H21), C8(H8), C23(H23), C24(H24), C27(H27), C9(H9), C29(H29),
 C28(H28), C22(H22)
3.c Idealised Me refined as rotating group:
 C32(H32A,H32B,H32C), C18(H18A,H18B,H18C), C17(H17A,H17B,H17C), C33(H33A,H33B,
 H33C), C15(H15A,H15B,H15C), C14(H14A,H14B,H14C), C35(H35A,H35B,H35C), C36(H36A,
 H36B,H36C)
;
_olex2_submission_special_instructions 'No special instructions were received'

loop_
_space_group_symop_operation_xyz
'x, y, z'
'-x+1/2, y+1/2, -z+1/2'
'-x, -y, -z'
'x-1/2, -y-1/2, z-1/2'

loop_
_atom_site_label
_atom_site_type_symbol
_atom_site_fract_x
_atom_site_fract_y
_atom_site_fract_z
_atom_site_U_iso_or_equiv
_atom_site_adp_type
_atom_site_occupancy
_atom_site_site_symmetry_order
_atom_site_calc_flag
_atom_site_refinement_flags_posn
Fe1 Fe 0.01924(2) 0.03992(2) 0.61389(2) 0.01368(6) Uani 1 1 d .
P1 P -0.11007(4) 0.13544(2) 0.63654(3) 0.01417(9) Uani 1 1 d .
P2 P 0.21936(4) 0.02738(2) 0.74470(3) 0.01641(10) Uani 1 1 d .
S1 S 0.05688(5) 0.05793(2) 0.47595(3) 0.02206(10) Uani 1 1 d .
B1 B -0.03931(19) 0.01401(10) 0.78042(13) 0.0154(4) Uani 1 1 d D
H1 H -0.0615(19) 0.0038(11) 0.6965(10) 0.018 Uiso 1 1 d DR
C1 C 0.10270(18) 0.13240(9) 0.43303(12) 0.0191(4) Uani 1 1 d .
C6 C 0.2158(2) 0.16288(10) 0.48058(14) 0.0250(4) Uani 1 1 d .
H6 H 0.2655 0.1448 0.5367 0.030 Uiso 1 1 calc R
C2 C 0.0307(2) 0.15964(11) 0.35163(13) 0.0251(4) Uani 1 1 d .
H2 H -0.0465 0.1393 0.3186 0.030 Uiso 1 1 calc R
C4 C 0.1834(2) 0.24665(11) 0.36541(16) 0.0340(5) Uani 1 1 d .
H4 H 0.2106 0.2858 0.3424 0.041 Uiso 1 1 calc R
C5 C 0.2558(2) 0.21927(11) 0.44636(16) 0.0338(5) Uani 1 1 d .
H5 H 0.3336 0.2393 0.4787 0.041 Uiso 1 1 calc R
C3 C 0.0715(2) 0.21683(11) 0.31825(15) 0.0309(5) Uani 1 1 d .
H3 H 0.0217 0.2354 0.2625 0.037 Uiso 1 1 calc R
C25 C 0.07826(17) -0.03323(9) 0.83660(11) 0.0166(3) Uani 1 1 d .
C12 C -0.01580(15) 0.09325(9) 0.81272(11) 0.0144(3) Uani 1 1 d .
C7 C -0.04871(16) 0.15097(9) 0.75637(11) 0.0149(3) Uani 1 1 d .
C16 C -0.11937(17) 0.21935(9) 0.58121(12) 0.0180(3) Uani 1 1 d .
H16 H -0.1695 0.2510 0.6040 0.022 Uiso 1 1 calc R
C11 C 0.03607(16) 0.10696(9) 0.90453(12) 0.0175(3) Uani 1 1 d .
H11 H 0.0624 0.0696 0.9446 0.021 Uiso 1 1 calc R
C32 C 0.39791(19) 0.03015(11) 0.66050(14) 0.0253(4) Uani 1 1 d .
H32A H 0.4654 0.0058 0.6496 0.038 Uiso 1 1 calc GR
H32B H 0.4285 0.0739 0.6895 0.038 Uiso 1 1 calc GR
H32C H 0.3308 0.0384 0.6037 0.038 Uiso 1 1 calc GR
C20 C -0.20635(18) 0.00130(11) 0.85900(13) 0.0232(4) Uani 1 1 d .
H20 H -0.1675 0.0383 0.8968 0.028 Uiso 1 1 calc R
C30 C 0.19604(17) -0.02940(9) 0.82834(11) 0.0179(3) Uani 1 1 d .
C19 C -0.16603(17) -0.01646(9) 0.78872(12) 0.0173(3) Uani 1 1 d .
C13 C -0.27156(17) 0.11054(10) 0.62364(12) 0.0183(3) Uani 1 1 d .
H13 H -0.2635 0.0817 0.6769 0.022 Uiso 1 1 calc R
C26 C 0.06763(18) -0.07860(10) 0.90129(13) 0.0223(4) Uani 1 1 d .
H26 H -0.0105 -0.0830 0.9082 0.027 Uiso 1 1 calc R
C18 C -0.18465(19) 0.21063(10) 0.48087(12) 0.0243(4) Uani 1 1 d .
H18A H -0.1941 0.2553 0.4517 0.036 Uiso 1 1 calc GR
H18B H -0.2664 0.1902 0.4692 0.036 Uiso 1 1 calc GR
H18C H -0.1353 0.1807 0.4573 0.036 Uiso 1 1 calc GR
C10 C 0.05035(18) 0.17244(10) 0.93892(12) 0.0211(4) Uani 1 1 d .
H10 H 0.0861 0.1793 1.0014 0.025 Uiso 1 1 calc R
C21 C -0.30161(19) -0.03376(12) 0.87489(14) 0.0292(5) Uani 1 1 d .
H21 H -0.3254 -0.0213 0.9239 0.035 Uiso 1 1 calc R
C17 C 0.00759(19) 0.25163(10) 0.59839(14) 0.0247(4) Uani 1 1 d .
H17A H 0.0559 0.2225 0.5730 0.037 Uiso 1 1 calc GR
H17B H 0.0512 0.2562 0.6627 0.037 Uiso 1 1 calc GR
H17C H -0.0029 0.2968 0.5705 0.037 Uiso 1 1 calc GR
C8 C -0.03574(18) 0.21711(9) 0.79130(12) 0.0199(4) Uani 1 1 d .
H8 H -0.0604 0.2550 0.7520 0.024 Uiso 1 1 calc R
C33 C 0.30966(18) -0.08354(10) 0.67990(13) 0.0235(4) Uani 1 1 d .
H33A H 0.2406 -0.0786 0.6234 0.035 Uiso 1 1 calc GR
H33B H 0.2836 -0.1115 0.7208 0.035 Uiso 1 1 calc GR
H33C H 0.3793 -0.1057 0.6692 0.035 Uiso 1 1 calc GR
C23 C -0.3295(2) -0.10251(11) 0.74553(17) 0.0330(5) Uani 1 1 d .
H23 H -0.3733 -0.1370 0.7050 0.040 Uiso 1 1 calc R
C24 C -0.23309(19) -0.06781(10) 0.73095(15) 0.0263(4) Uani 1 1 d .
H24 H -0.2121 -0.0793 0.6804 0.032 Uiso 1 1 calc R
C31 C 0.34953(17) -0.01308(10) 0.72094(12) 0.0199(4) Uani 1 1 d .
H31 H 0.4190 -0.0196 0.7789 0.024 Uiso 1 1 calc R
C27 C 0.1655(2) -0.11716(11) 0.95543(13) 0.0270(4) Uani 1 1 d .
H27 H 0.1540 -0.1467 0.9989 0.032 Uiso 1 1 calc R
C9 C 0.01252(19) 0.22815(10) 0.88218(13) 0.0225(4) Uani 1 1 d .
H9 H 0.0197 0.2732 0.9055 0.027 Uiso 1 1 calc R
C34 C 0.28205(17) 0.10679(10) 0.80803(13) 0.0220(4) Uani 1 1 d .
H34 H 0.2233 0.1194 0.8389 0.026 Uiso 1 1 calc R
C15 C -0.35188(18) 0.17144(10) 0.62974(13) 0.0228(4) Uani 1 1 d .
H15A H -0.3701 0.1998 0.5763 0.034 Uiso 1 1 calc GR
H15B H -0.3074 0.1987 0.6825 0.034 Uiso 1 1 calc GR
H15C H -0.4294 0.1547 0.6344 0.034 Uiso 1 1 calc GR
C29 C 0.29502(18) -0.06911(11) 0.88316(13) 0.0253(4) Uani 1 1 d .
H29 H 0.3735 -0.0659 0.8767 0.030 Uiso 1 1 calc R
C14 C -0.33559(19) 0.06525(11) 0.54387(13) 0.0253(4) Uani 1 1 d .
H14A H -0.4127 0.0476 0.5482 0.038 Uiso 1 1 calc GR
H14B H -0.2812 0.0270 0.5430 0.038 Uiso 1 1 calc GR
H14C H -0.3541 0.0919 0.4890 0.038 Uiso 1 1 calc GR
C28 C 0.27976(19) -0.11268(12) 0.94631(13) 0.0278(4) Uani 1 1 d .
H28 H 0.3472 -0.1393 0.9831 0.033 Uiso 1 1 calc R
C22 C -0.3620(2) -0.08705(11) 0.81894(16) 0.0314(5) Uani 1 1 d .
H22 H -0.4246 -0.1125 0.8309 0.038 Uiso 1 1 calc R
C35 C 0.4082(2) 0.09796(13) 0.88143(15) 0.0352(5) Uani 1 1 d .
H35A H 0.4704 0.0872 0.8546 0.053 Uiso 1 1 calc GR
H35B H 0.4041 0.0606 0.9210 0.053 Uiso 1 1 calc GR
H35C H 0.4311 0.1404 0.9157 0.053 Uiso 1 1 calc GR
C36 C 0.2822(2) 0.16685(11) 0.74758(16) 0.0333(5) Uani 1 1 d .
H36A H 0.2925 0.2095 0.7814 0.050 Uiso 1 1 calc GR
H36B H 0.2036 0.1680 0.6973 0.050 Uiso 1 1 calc GR
H36C H 0.3505 0.1617 0.7252 0.050 Uiso 1 1 calc GR

loop_
_atom_site_aniso_label
_atom_site_aniso_U_11
_atom_site_aniso_U_22
_atom_site_aniso_U_33
_atom_site_aniso_U_23
_atom_site_aniso_U_13
_atom_site_aniso_U_12
Fe1 0.01455(12) 0.01373(12) 0.01457(11) -0.00045(9) 0.00740(9) -0.00074(10)
P1 0.0163(2) 0.0129(2) 0.01495(19) 0.00025(16) 0.00744(16) 0.00031(17)
P2 0.0145(2) 0.0199(2) 0.0163(2) -0.00199(17) 0.00730(17) -0.00140(17)
S1 0.0337(3) 0.0185(2) 0.0193(2) -0.00217(17) 0.01593(19) -0.00885(19)
B1 0.0163(9) 0.0162(9) 0.0151(8) 0.0009(7) 0.0074(7) 0.0010(7)
C1 0.0264(9) 0.0146(8) 0.0232(9) -0.0014(7) 0.0174(8) -0.0016(7)
C6 0.0308(11) 0.0211(10) 0.0262(10) -0.0018(8) 0.0139(8) -0.0067(8)
C2 0.0253(10) 0.0273(10) 0.0271(10) 0.0015(8) 0.0145(8) 0.0018(8)
C4 0.0520(15) 0.0190(10) 0.0405(12) 0.0033(9) 0.0281(11) -0.0051(10)
C5 0.0417(13) 0.0251(11) 0.0393(12) -0.0042(9) 0.0203(11) -0.0157(10)
C3 0.0397(12) 0.0282(11) 0.0307(11) 0.0103(9) 0.0197(10) 0.0102(10)
C25 0.0185(8) 0.0167(8) 0.0155(7) -0.0011(6) 0.0070(6) 0.0010(7)
C12 0.0119(7) 0.0162(8) 0.0168(8) -0.0007(6) 0.0072(6) -0.0007(6)
C7 0.0146(8) 0.0163(8) 0.0159(8) -0.0016(6) 0.0078(6) -0.0005(6)
C16 0.0223(9) 0.0148(8) 0.0198(8) 0.0026(6) 0.0110(7) 0.0023(7)
C11 0.0168(8) 0.0200(9) 0.0162(8) -0.0001(7) 0.0063(7) -0.0015(7)
C32 0.0233(10) 0.0285(11) 0.0307(10) 0.0000(8) 0.0174(8) -0.0011(8)
C20 0.0213(9) 0.0283(10) 0.0218(9) 0.0008(7) 0.0100(7) -0.0020(8)
C30 0.0187(8) 0.0211(9) 0.0146(7) -0.0007(6) 0.0066(6) 0.0019(7)
C19 0.0171(8) 0.0140(8) 0.0216(8) 0.0026(7) 0.0078(7) 0.0011(7)
C13 0.0179(8) 0.0203(9) 0.0180(8) 0.0011(7) 0.0079(7) -0.0006(7)
C26 0.0220(9) 0.0240(10) 0.0242(9) 0.0070(7) 0.0121(8) 0.0044(8)
C18 0.0294(10) 0.0237(10) 0.0213(9) 0.0065(7) 0.0109(8) 0.0044(8)
C10 0.0221(9) 0.0246(10) 0.0172(8) -0.0053(7) 0.0076(7) -0.0038(8)
C21 0.0246(10) 0.0388(12) 0.0294(10) 0.0102(9) 0.0160(8) 0.0052(9)
C17 0.0273(10) 0.0214(9) 0.0292(10) 0.0014(8) 0.0146(8) -0.0035(8)
C8 0.0237(9) 0.0160(8) 0.0218(9) -0.0011(7) 0.0102(7) 0.0000(7)
C33 0.0216(9) 0.0253(10) 0.0266(10) -0.0049(8) 0.0120(8) -0.0004(8)
C23 0.0280(11) 0.0212(10) 0.0547(14) -0.0074(10) 0.0207(10) -0.0068(9)
C24 0.0247(10) 0.0206(10) 0.0376(11) -0.0076(8) 0.0158(9) -0.0018(8)
C31 0.0167(8) 0.0239(9) 0.0217(8) -0.0017(7) 0.0100(7) 0.0001(7)
C27 0.0324(11) 0.0281(11) 0.0243(9) 0.0103(8) 0.0149(8) 0.0094(9)
C9 0.0260(10) 0.0187(9) 0.0249(9) -0.0075(7) 0.0116(8) -0.0030(8)
C34 0.0177(9) 0.0234(9) 0.0259(9) -0.0084(7) 0.0090(7) -0.0029(7)
C15 0.0205(9) 0.0254(10) 0.0255(9) 0.0020(8) 0.0118(8) 0.0032(8)
C29 0.0194(9) 0.0359(11) 0.0216(9) 0.0035(8) 0.0086(7) 0.0081(8)
C14 0.0222(10) 0.0285(10) 0.0253(10) -0.0048(8) 0.0084(8) -0.0062(8)
C28 0.0246(10) 0.0369(12) 0.0219(9) 0.0067(8) 0.0081(8) 0.0142(9)
C22 0.0235(10) 0.0245(11) 0.0516(14) 0.0105(10) 0.0199(10) 0.0001(9)
C35 0.0256(11) 0.0405(13) 0.0320(11) -0.0148(10) 0.0007(9) -0.0019(10)
C36 0.0330(12) 0.0249(11) 0.0413(12) -0.0059(9) 0.0122(10) -0.0078(9)

loop_
_atom_type_symbol
_atom_type_description
_atom_type_scat_dispersion_real
_atom_type_scat_dispersion_imag
_atom_type_scat_source
C C 0.0033 0.0016 'International Tables Vol C Tables 4.2.6.8 and 6.1.1.4'
H H 0.0000 0.0000 'International Tables Vol C Tables 4.2.6.8 and 6.1.1.4'
B B 0.0013 0.0007 'International Tables Vol C Tables 4.2.6.8 and 6.1.1.4'
Fe Fe 0.3463 0.8444 'International Tables Vol C Tables 4.2.6.8 and 6.1.1.4'
P P 0.1023 0.0942 'International Tables Vol C Tables 4.2.6.8 and 6.1.1.4'
S S 0.1246 0.1234 'International Tables Vol C Tables 4.2.6.8 and 6.1.1.4'

loop_
_geom_angle_atom_site_label_1
_geom_angle_atom_site_label_2
_geom_angle_atom_site_label_3
_geom_angle
_geom_angle_site_symmetry_1
_geom_angle_site_symmetry_3
P1 Fe1 P2 111.763(18) . .
P1 Fe1 H1 74.2(6) . .
P2 Fe1 H1 85.3(5) . .
S1 Fe1 P1 109.341(19) . .
S1 Fe1 P1 125.44(2) 3_556 .
S1 Fe1 P2 117.46(2) 3_556 .
S1 Fe1 P2 111.51(2) . .
S1 Fe1 S1 73.166(19) 3_556 .
S1 Fe1 H1 158.6(5) . .
S1 Fe1 H1 87.5(5) 3_556 .
C7 P1 Fe1 104.28(6) . .
C7 P1 C16 107.00(8) . .
C7 P1 C13 99.45(8) . .
C16 P1 Fe1 122.12(6) . .
C16 P1 C13 106.90(8) . .
C13 P1 Fe1 114.39(6) . .
C30 P2 Fe1 109.86(6) . .
C30 P2 C31 103.22(9) . .
C30 P2 C34 103.68(9) . .
C31 P2 Fe1 116.22(6) . .
C31 P2 C34 106.35(9) . .
C34 P2 Fe1 116.05(7) . .
Fe1 S1 Fe1 106.834(19) 3_556 .
C1 S1 Fe1 130.38(6) . .
C1 S1 Fe1 121.77(6) . 3_556
C25 B1 H1 108.1(9) . .
C12 B1 H1 115.4(9) . .
C12 B1 C25 110.60(15) . .
C19 B1 H1 99.9(10) . .
C19 B1 C25 110.19(14) . .
C19 B1 C12 112.19(14) . .
C6 C1 S1 119.35(15) . .
C2 C1 S1 121.39(15) . .
C2 C1 C6 119.22(18) . .
C1 C6 H6 119.9 . .
C5 C6 C1 120.3(2) . .
C5 C6 H6 119.9 . .
C1 C2 H2 120.0 . .
C1 C2 C3 120.0(2) . .
C3 C2 H2 120.0 . .
C5 C4 H4 120.2 . .
C3 C4 H4 120.2 . .
C3 C4 C5 119.6(2) . .
C6 C5 H5 119.8 . .
C4 C5 C6 120.4(2) . .
C4 C5 H5 119.8 . .
C2 C3 H3 119.7 . .
C4 C3 C2 120.6(2) . .
C4 C3 H3 119.7 . .
C30 C25 B1 124.10(15) . .
C26 C25 B1 119.77(16) . .
C26 C25 C30 116.04(17) . .
C7 C12 B1 125.54(15) . .
C11 C12 B1 118.49(15) . .
C11 C12 C7 115.90(16) . .
C12 C7 P1 117.25(13) . .
C8 C7 P1 121.57(13) . .
C8 C7 C12 121.18(16) . .
P1 C16 H16 108.6 . .
C18 C16 P1 109.24(13) . .
C18 C16 H16 108.6 . .
C18 C16 C17 108.87(15) . .
C17 C16 P1 112.91(13) . .
C17 C16 H16 108.6 . .
C12 C11 H11 118.6 . .
C10 C11 C12 122.80(17) . .
C10 C11 H11 118.6 . .
H32A C32 H32B 109.5 . .
H32A C32 H32C 109.5 . .
H32B C32 H32C 109.5 . .
C31 C32 H32A 109.5 . .
C31 C32 H32B 109.5 . .
C31 C32 H32C 109.5 . .
C19 C20 H20 119.0 . .
C21 C20 H20 119.0 . .
C21 C20 C19 121.95(19) . .
C25 C30 P2 119.57(13) . .
C29 C30 P2 119.80(14) . .
C29 C30 C25 120.63(17) . .
C20 C19 B1 122.31(17) . .
C24 C19 B1 120.86(16) . .
C24 C19 C20 116.47(17) . .
P1 C13 H13 105.2 . .
C15 C13 P1 113.09(13) . .
C15 C13 H13 105.2 . .
C14 C13 P1 114.72(13) . .
C14 C13 H13 105.2 . .
C14 C13 C15 112.39(16) . .
C25 C26 H26 118.5 . .
C27 C26 C25 123.08(18) . .
C27 C26 H26 118.5 . .
C16 C18 H18A 109.5 . .
C16 C18 H18B 109.5 . .
C16 C18 H18C 109.5 . .
H18A C18 H18B 109.5 . .
H18A C18 H18C 109.5 . .
H18B C18 H18C 109.5 . .
C11 C10 H10 120.0 . .
C11 C10 C9 120.06(17) . .
C9 C10 H10 120.0 . .
C20 C21 H21 120.0 . .
C22 C21 C20 120.02(19) . .
C22 C21 H21 120.0 . .
C16 C17 H17A 109.5 . .
C16 C17 H17B 109.5 . .
C16 C17 H17C 109.5 . .
H17A C17 H17B 109.5 . .
H17A C17 H17C 109.5 . .
H17B C17 H17C 109.5 . .
C7 C8 H8 119.5 . .
C9 C8 C7 120.93(17) . .
C9 C8 H8 119.5 . .
H33A C33 H33B 109.5 . .
H33A C33 H33C 109.5 . .
H33B C33 H33C 109.5 . .
C31 C33 H33A 109.5 . .
C31 C33 H33B 109.5 . .
C31 C33 H33C 109.5 . .
C24 C23 H23 119.8 . .
C22 C23 H23 119.8 . .
C22 C23 C24 120.4(2) . .
C19 C24 H24 119.1 . .
C23 C24 C19 121.87(19) . .
C23 C24 H24 119.1 . .
P2 C31 H31 107.9 . .
C32 C31 P2 113.30(14) . .
C32 C31 H31 107.9 . .
C33 C31 P2 109.33(13) . .
C33 C31 C32 110.37(15) . .
C33 C31 H31 107.9 . .
C26 C27 H27 120.0 . .
C28 C27 C26 119.97(18) . .
C28 C27 H27 120.0 . .
C10 C9 H9 120.5 . .
C8 C9 C10 119.05(17) . .
C8 C9 H9 120.5 . .
P2 C34 H34 106.0 . .
C35 C34 P2 114.17(15) . .
C35 C34 H34 106.0 . .
C36 C34 P2 112.64(14) . .
C36 C34 H34 106.0 . .
C36 C34 C35 111.34(18) . .
C13 C15 H15A 109.5 . .
C13 C15 H15B 109.5 . .
C13 C15 H15C 109.5 . .
H15A C15 H15B 109.5 . .
H15A C15 H15C 109.5 . .
H15B C15 H15C 109.5 . .
C30 C29 H29 119.5 . .
C28 C29 C30 120.99(18) . .
C28 C29 H29 119.5 . .
C13 C14 H14A 109.5 . .
C13 C14 H14B 109.5 . .
C13 C14 H14C 109.5 . .
H14A C14 H14B 109.5 . .
H14A C14 H14C 109.5 . .
H14B C14 H14C 109.5 . .
C27 C28 C29 119.28(18) . .
C27 C28 H28 120.4 . .
C29 C28 H28 120.4 . .
C21 C22 H22 120.5 . .
C23 C22 C21 119.08(19) . .
C23 C22 H22 120.5 . .
C34 C35 H35A 109.5 . .
C34 C35 H35B 109.5 . .
C34 C35 H35C 109.5 . .
H35A C35 H35B 109.5 . .
H35A C35 H35C 109.5 . .
H35B C35 H35C 109.5 . .
C34 C36 H36A 109.5 . .
C34 C36 H36B 109.5 . .
C34 C36 H36C 109.5 . .
H36A C36 H36B 109.5 . .
H36A C36 H36C 109.5 . .
H36B C36 H36C 109.5 . .

loop_
_geom_bond_atom_site_label_1
_geom_bond_atom_site_label_2
_geom_bond_distance
_geom_bond_site_symmetry_2
Fe1 P1 2.4977(5) .
Fe1 P2 2.5296(6) .
Fe1 S1 2.3729(5) 3_556
Fe1 S1 2.4244(5) .
Fe1 H1 1.997(18) .
P1 C7 1.8251(17) .
P1 C16 1.8524(18) .
P1 C13 1.8670(19) .
P2 C30 1.8331(18) .
P2 C31 1.8527(18) .
P2 C34 1.8593(19) .
S1 Fe1 2.3728(5) 3_556
S1 C1 1.7705(18) .
B1 H1 1.294(14) .
B1 C25 1.629(3) .
B1 C12 1.628(3) .
B1 C19 1.628(3) .
C1 C6 1.394(3) .
C1 C2 1.385(3) .
C6 H6 0.9500 .
C6 C5 1.383(3) .
C2 H2 0.9500 .
C2 C3 1.393(3) .
C4 H4 0.9500 .
C4 C5 1.382(3) .
C4 C3 1.377(3) .
C5 H5 0.9500 .
C3 H3 0.9500 .
C25 C30 1.414(2) .
C25 C26 1.403(2) .
C12 C7 1.413(2) .
C12 C11 1.407(2) .
C7 C8 1.398(2) .
C16 H16 1.0000 .
C16 C18 1.528(3) .
C16 C17 1.530(3) .
C11 H11 0.9500 .
C11 C10 1.383(3) .
C32 H32A 0.9800 .
C32 H32B 0.9800 .
C32 H32C 0.9800 .
C32 C31 1.532(3) .
C20 H20 0.9500 .
C20 C19 1.405(3) .
C20 C21 1.394(3) .
C30 C29 1.407(3) .
C19 C24 1.402(3) .
C13 H13 1.0000 .
C13 C15 1.535(3) .
C13 C14 1.518(3) .
C26 H26 0.9500 .
C26 C27 1.383(3) .
C18 H18A 0.9800 .
C18 H18B 0.9800 .
C18 H18C 0.9800 .
C10 H10 0.9500 .
C10 C9 1.389(3) .
C21 H21 0.9500 .
C21 C22 1.393(3) .
C17 H17A 0.9800 .
C17 H17B 0.9800 .
C17 H17C 0.9800 .
C8 H8 0.9500 .
C8 C9 1.382(3) .
C33 H33A 0.9800 .
C33 H33B 0.9800 .
C33 H33C 0.9800 .
C33 C31 1.528(3) .
C23 H23 0.9500 .
C23 C24 1.392(3) .
C23 C22 1.388(3) .
C24 H24 0.9500 .
C31 H31 1.0000 .
C27 H27 0.9500 .
C27 C28 1.380(3) .
C9 H9 0.9500 .
C34 H34 1.0000 .
C34 C35 1.528(3) .
C34 C36 1.524(3) .
C15 H15A 0.9800 .
C15 H15B 0.9800 .
C15 H15C 0.9800 .
C29 H29 0.9500 .
C29 C28 1.382(3) .
C14 H14A 0.9800 .
C14 H14B 0.9800 .
C14 H14C 0.9800 .
C28 H28 0.9500 .
C22 H22 0.9500 .
C35 H35A 0.9800 .
C35 H35B 0.9800 .
C35 H35C 0.9800 .
C36 H36A 0.9800 .
C36 H36B 0.9800 .
C36 H36C 0.9800 .

loop_
_geom_torsion_atom_site_label_1
_geom_torsion_atom_site_label_2
_geom_torsion_atom_site_label_3
_geom_torsion_atom_site_label_4
_geom_torsion
_geom_torsion_site_symmetry_1
Fe1 P1 C7 C12 -40.08(14) .
Fe1 P1 C7 C8 140.51(14) .
Fe1 P1 C16 C18 66.98(14) .
Fe1 P1 C16 C17 -54.31(15) .
Fe1 P1 C13 C15 -174.90(11) .
Fe1 P1 C13 C14 -44.20(15) .
Fe1 P2 C30 C25 -29.25(16) .
Fe1 P2 C30 C29 150.25(14) .
Fe1 P2 C31 C32 66.89(15) .
Fe1 P2 C31 C33 -56.66(14) .
Fe1 P2 C34 C35 -175.13(13) .
Fe1 P2 C34 C36 -46.88(16) .
Fe1 S1 C1 C6 -132.02(13) 3_556
Fe1 S1 C1 C6 61.08(18) .
Fe1 S1 C1 C2 45.61(18) 3_556
Fe1 S1 C1 C2 -121.29(14) .
P1 C7 C8 C9 -179.07(15) .
P2 C30 C29 C28 -179.55(16) .
S1 C1 C6 C5 177.12(16) .
S1 C1 C2 C3 -177.68(15) .
B1 C25 C30 P2 -4.4(2) .
B1 C25 C30 C29 176.14(17) .
B1 C25 C26 C27 -175.82(18) .
B1 C12 C7 P1 -5.8(2) .
B1 C12 C7 C8 173.58(16) .
B1 C12 C11 C10 -174.65(16) .
B1 C19 C24 C23 169.23(19) .
C1 C6 C5 C4 1.0(3) .
C1 C2 C3 C4 0.2(3) .
C6 C1 C2 C3 0.0(3) .
C2 C1 C6 C5 -0.6(3) .
C5 C4 C3 C2 0.2(3) .
C3 C4 C5 C6 -0.9(3) .
C25 B1 C12 C7 140.59(16) .
C25 B1 C12 C11 -42.7(2) .
C25 B1 C19 C20 87.0(2) .
C25 B1 C19 C24 -85.8(2) .
C25 C30 C29 C28 -0.1(3) .
C25 C26 C27 C28 -0.9(3) .
C12 B1 C25 C30 -69.1(2) .
C12 B1 C25 C26 107.29(19) .
C12 B1 C19 C20 -36.7(2) .
C12 B1 C19 C24 150.50(17) .
C12 C7 C8 C9 1.5(3) .
C12 C11 C10 C9 0.2(3) .
C7 P1 C16 C18 -173.25(12) .
C7 P1 C16 C17 65.46(14) .
C7 P1 C13 C15 74.61(14) .
C7 P1 C13 C14 -154.68(14) .
C7 C12 C11 C10 2.4(3) .
C7 C8 C9 C10 1.1(3) .
C16 P1 C7 C12 -170.74(13) .
C16 P1 C7 C8 9.86(17) .
C16 P1 C13 C15 -36.50(15) .
C16 P1 C13 C14 94.20(15) .
C11 C12 C7 P1 177.41(12) .
C11 C12 C7 C8 -3.2(2) .
C11 C10 C9 C8 -2.0(3) .
C20 C19 C24 C23 -4.0(3) .
C20 C21 C22 C23 -2.7(3) .
C30 P2 C31 C32 -172.79(14) .
C30 P2 C31 C33 63.66(14) .
C30 P2 C34 C35 64.32(17) .
C30 P2 C34 C36 -167.42(15) .
C30 C25 C26 C27 0.9(3) .
C30 C29 C28 C27 0.1(3) .
C19 B1 C25 C30 166.28(16) .
C19 B1 C25 C26 -17.3(2) .
C19 B1 C12 C7 -95.93(19) .
C19 B1 C12 C11 80.75(19) .
C19 C20 C21 C22 -1.6(3) .
C13 P1 C7 C12 78.23(14) .
C13 P1 C7 C8 -101.18(16) .
C13 P1 C16 C18 -67.45(14) .
C13 P1 C16 C17 171.25(13) .
C26 C25 C30 P2 179.12(14) .
C26 C25 C30 C29 -0.4(3) .
C26 C27 C28 C29 0.4(3) .
C21 C20 C19 B1 -168.21(18) .
C21 C20 C19 C24 4.9(3) .
C24 C23 C22 C21 3.6(3) .
C31 P2 C30 C25 -153.82(15) .
C31 P2 C30 C29 25.68(18) .
C31 P2 C34 C35 -44.15(17) .
C31 P2 C34 C36 84.11(16) .
C34 P2 C30 C25 95.40(15) .
C34 P2 C30 C29 -85.11(17) .
C34 P2 C31 C32 -64.00(16) .
C34 P2 C31 C33 172.45(13) .
C22 C23 C24 C19 -0.2(3) .
